data_7208632
loop_
_publ_author_name
'Wang, Fei'
'Yang, Hui'
'Kang, Yao'
'Zhang, Jian'

_publ_section_title
;
 Guest selectivity of a porous tetrahedral imidazolate framework material
 during self-assembly
;
_journal_issue 37
_journal_name_full 'Journal of Materials Chemistry'
_journal_page_first 19732
_journal_paper_doi 10.1039/c2jm34506d
_journal_volume 22
_journal_year 2012
_chemical_formula_moiety 'C16 H17 N7 O3 Zn'
_chemical_formula_sum 'C16 H17 N7 O3 Zn'
_chemical_formula_weight 420.74
_chemical_name_systematic
;
?
;
_space_group_IT_number 33
_symmetry_cell_setting orthorhombic
_symmetry_space_group_name_Hall 'P 2c -2n'
_symmetry_space_group_name_H-M 'P n a 21'
_atom_sites_solution_hydrogens geom
_atom_sites_solution_primary direct
_atom_sites_solution_secondary difmap
_audit_creation_method SHELXL-97
_cell_angle_alpha 90.00
_cell_angle_beta 90.00
_cell_angle_gamma 90.00
_cell_formula_units_Z 4
_cell_length_a 18.4474(7)
_cell_length_b 10.6981(6)
_cell_length_c 8.9454(4)
_cell_measurement_reflns_used 1279
_cell_measurement_temperature 293(2)
_cell_measurement_theta_max 29.1088
_cell_measurement_theta_min 2.5254
_cell_volume 1765.39(14)
_computing_cell_refinement
;
CrysAlisPro, Oxford Diffraction Ltd.,
Version 1.171.34.44 (release 25-10-2010 CrysAlis171 .NET)
(compiled Oct 25 2010,18:11:34)
;
_computing_data_collection
;
CrysAlisPro, Oxford Diffraction Ltd.,
Version 1.171.34.44 (release 25-10-2010 CrysAlis171 .NET)
(compiled Oct 25 2010,18:11:34)
;
_computing_data_reduction
;
CrysAlisPro, Oxford Diffraction Ltd.,
Version 1.171.34.44 (release 25-10-2010 CrysAlis171 .NET)
(compiled Oct 25 2010,18:11:34)
;
_computing_structure_refinement 'SHELXL-97 (Sheldrick, 1997)'
_computing_structure_solution 'SHELXS-97 (Sheldrick, 1990)'
_diffrn_ambient_temperature 293(2)
_diffrn_detector_area_resol_mean 16.2083
_diffrn_measured_fraction_theta_full 0.993
_diffrn_measured_fraction_theta_max 0.993
_diffrn_measurement_device_type 'Xcalibur, Eos'
_diffrn_measurement_method '\w scans'
_diffrn_radiation_monochromator graphite
_diffrn_radiation_source 'Enhance (Mo) X-ray Source'
_diffrn_radiation_type MoK\a
_diffrn_radiation_wavelength 0.71073
_diffrn_reflns_av_R_equivalents 0.0276
_diffrn_reflns_av_sigmaI/netI 0.0473
_diffrn_reflns_limit_h_max 11
_diffrn_reflns_limit_h_min -21
_diffrn_reflns_limit_k_max 4
_diffrn_reflns_limit_k_min -12
_diffrn_reflns_limit_l_max 6
_diffrn_reflns_limit_l_min -10
_diffrn_reflns_number 3750
_diffrn_reflns_theta_full 25.00
_diffrn_reflns_theta_max 25.00
_diffrn_reflns_theta_min 2.92
_exptl_absorpt_coefficient_mu 1.425
_exptl_absorpt_correction_T_max 0.7637
_exptl_absorpt_correction_T_min 0.7637
_exptl_absorpt_correction_type multi-scan
_exptl_absorpt_process_details
;
CrysAlisPro, Oxford Diffraction Ltd.,
Version 1.171.34.44 (release 25-10-2010 CrysAlis171 .NET)
(compiled Oct 25 2010,18:11:34)
Empirical absorption correction using spherical harmonics,
implemented in SCALE3 ABSPACK scaling algorithm.
;
_exptl_crystal_colour colourless
_exptl_crystal_density_diffrn 1.583
_exptl_crystal_density_method 'not measured'
_exptl_crystal_description prism
_exptl_crystal_F_000 864
_exptl_crystal_size_max 0.20
_exptl_crystal_size_mid 0.20
_exptl_crystal_size_min 0.20
_refine_diff_density_max 0.366
_refine_diff_density_min -0.335
_refine_diff_density_rms 0.071
_refine_ls_abs_structure_details 'Flack H D (1983), Acta Cryst. A39, 876-881'
_refine_ls_abs_structure_Flack 0.04(2)
_refine_ls_extinction_method none
_refine_ls_goodness_of_fit_ref 1.042
_refine_ls_hydrogen_treatment constr
_refine_ls_matrix_type full
_refine_ls_number_parameters 209
_refine_ls_number_reflns 2185
_refine_ls_number_restraints 1
_refine_ls_restrained_S_all 1.042
_refine_ls_R_factor_all 0.0496
_refine_ls_R_factor_gt 0.0390
_refine_ls_shift/su_max 0.000
_refine_ls_shift/su_mean 0.000
_refine_ls_structure_factor_coef Fsqd
_refine_ls_weighting_details 'calc w=1/[\s^2^(Fo^2^)+(0.0486P)^2^+0.6449P] where P=(Fo^2^+2Fc^2^)/3'
_refine_ls_weighting_scheme calc
_refine_ls_wR_factor_gt 0.0893
_refine_ls_wR_factor_ref 0.0936
_reflns_number_gt 1879
_reflns_number_total 2185
_reflns_threshold_expression >2sigma(I)
_cod_data_source_file c2jm34506d.txt
_cod_data_source_block 4
_cod_original_sg_symbol_H-M Pna2(1)
_cod_database_code 7208632

loop_
_symmetry_equiv_pos_as_xyz
'x, y, z'
'-x, -y, z+1/2'
'x+1/2, -y+1/2, z'
'-x+1/2, y+1/2, z+1/2'

loop_
_atom_site_label
_atom_site_type_symbol
_atom_site_fract_x
_atom_site_fract_y
_atom_site_fract_z
_atom_site_U_iso_or_equiv
_atom_site_adp_type
_atom_site_occupancy
_atom_site_symmetry_multiplicity
_atom_site_calc_flag
_atom_site_refinement_flags
Zn1 Zn 0.39753(2) -0.01460(5) -0.13167(10) 0.02292(17) Uani 1 1 d .
C5 C 0.5010(4) 0.0198(6) -0.3745(10) 0.0280(16) Uani 1 1 d .
H5A H 0.5280 -0.0420 -0.3270 0.034 Uiso 1 1 calc R
N1 N 0.5216(2) 0.0708(5) -0.5061(5) 0.0282(11) Uani 1 1 d .
N4 N 0.4657(2) 0.2308(5) -0.6607(5) 0.0316(12) Uani 1 1 d .
C4 C 0.4079(3) 0.3041(6) -0.6558(8) 0.0372(16) Uani 1 1 d .
H4B H 0.4031 0.3586 -0.7362 0.045 Uiso 1 1 calc R
N2 N 0.4394(2) 0.0643(5) -0.3176(5) 0.0250(11) Uani 1 1 d .
C3 C 0.3590(3) 0.2380(6) -0.4331(7) 0.0294(14) Uani 1 1 d .
N3 N 0.3550(2) 0.3121(5) -0.5527(6) 0.0370(13) Uani 1 1 d .
C2 C 0.4184(3) 0.1536(6) -0.4220(6) 0.0254(13) Uani 1 1 d .
C1 C 0.4684(2) 0.1564(5) -0.5357(7) 0.0258(13) Uani 1 1 d .
N5 N 0.3064(2) 0.2476(6) -0.3301(6) 0.0440(15) Uani 1 1 d .
H5B H 0.2717 0.3002 -0.3425 0.053 Uiso 1 1 calc R
H5C H 0.3074 0.2011 -0.2517 0.053 Uiso 1 1 calc R
O2 O 0.33892(18) 0.1164(4) -0.0386(5) 0.0339(10) Uani 1 1 d .
N6 N 0.1713(2) 0.3547(5) 0.2885(6) 0.0287(11) Uani 1 1 d .
O1 O 0.3081(2) -0.0274(4) 0.1288(5) 0.0457(12) Uani 1 1 d .
C6 C 0.3052(3) 0.0777(6) 0.0793(7) 0.0280(14) Uani 1 1 d .
C11 C 0.2619(3) 0.3001(6) 0.1114(7) 0.0355(16) Uani 1 1 d .
H11A H 0.2938 0.3256 0.0368 0.043 Uiso 1 1 calc R
C7 C 0.2594(3) 0.1778(6) 0.1525(6) 0.0265(13) Uani 1 1 d .
C10 C 0.2176(3) 0.3861(6) 0.1795(7) 0.0367(15) Uani 1 1 d .
H10A H 0.2198 0.4690 0.1488 0.044 Uiso 1 1 calc R
C9 C 0.1705(3) 0.2359(6) 0.3342(6) 0.0345(16) Uani 1 1 d .
H9A H 0.1397 0.2139 0.4123 0.041 Uiso 1 1 calc R
C8 C 0.2129(3) 0.1449(6) 0.2710(7) 0.0357(14) Uani 1 1 d .
H8A H 0.2111 0.0630 0.3058 0.043 Uiso 1 1 calc R
N7 N 0.0125(3) 0.1136(6) -0.2028(8) 0.0621(16) Uiso 1 1 d .
O3 O 0.0919(3) 0.0657(7) -0.3891(8) 0.096(2) Uiso 1 1 d .
C13 C 0.1242(5) 0.2068(8) -0.1917(10) 0.077(3) Uiso 1 1 d .
H13A H 0.1402 0.2755 -0.2544 0.093 Uiso 1 1 calc R
H13B H 0.1664 0.1610 -0.1574 0.093 Uiso 1 1 calc R
C14 C 0.0803(5) 0.2548(10) -0.0602(14) 0.102(3) Uiso 1 1 d .
H14A H 0.0749 0.3449 -0.0652 0.123 Uiso 1 1 calc R
H14B H 0.1034 0.2329 0.0336 0.123 Uiso 1 1 calc R
C12 C 0.0745(4) 0.1241(8) -0.2740(9) 0.065(2) Uiso 1 1 d .
C15 C 0.0068(4) 0.1899(9) -0.0753(10) 0.075(3) Uiso 1 1 d .
H15A H -0.0034 0.1399 0.0127 0.089 Uiso 1 1 calc R
H15B H -0.0316 0.2509 -0.0877 0.089 Uiso 1 1 calc R
C16 C -0.0445(5) 0.0321(9) -0.2491(12) 0.090(3) Uiso 1 1 d .
H16A H -0.0855 0.0427 -0.1842 0.135 Uiso 1 1 calc R
H16B H -0.0281 -0.0529 -0.2443 0.135 Uiso 1 1 calc R
H16C H -0.0582 0.0519 -0.3499 0.135 Uiso 1 1 calc R

loop_
_atom_site_aniso_label
_atom_site_aniso_U_11
_atom_site_aniso_U_22
_atom_site_aniso_U_33
_atom_site_aniso_U_23
_atom_site_aniso_U_13
_atom_site_aniso_U_12
Zn1 0.0189(2) 0.0290(3) 0.0208(3) -0.0034(5) -0.0004(4) 0.0011(2)
C5 0.024(2) 0.035(5) 0.025(3) 0.000(3) 0.001(2) 0.007(3)
N1 0.024(2) 0.035(3) 0.025(3) 0.004(2) 0.001(2) 0.005(2)
N4 0.034(2) 0.033(3) 0.028(3) 0.008(2) 0.003(2) -0.002(2)
C4 0.046(3) 0.038(3) 0.027(4) 0.010(3) -0.002(3) 0.003(3)
N2 0.020(2) 0.033(3) 0.021(2) 0.001(2) -0.0001(19) 0.000(2)
C3 0.022(3) 0.034(4) 0.032(3) -0.003(3) -0.002(2) 0.004(3)
N3 0.036(3) 0.037(3) 0.039(3) 0.005(3) 0.000(2) 0.009(2)
C2 0.024(3) 0.028(3) 0.024(3) 0.000(3) -0.005(2) -0.003(2)
C1 0.022(3) 0.026(3) 0.029(3) 0.000(3) -0.003(2) -0.003(2)
N5 0.034(3) 0.054(4) 0.043(3) 0.009(3) 0.008(3) 0.020(3)
O2 0.0341(18) 0.031(3) 0.037(2) 0.000(2) 0.0099(19) 0.0107(19)
N6 0.026(2) 0.033(3) 0.027(3) -0.001(3) 0.005(2) -0.001(2)
O1 0.052(3) 0.035(3) 0.050(3) 0.005(3) 0.015(2) 0.011(2)
C6 0.023(3) 0.033(4) 0.028(3) -0.006(3) -0.003(2) -0.002(3)
C11 0.030(3) 0.039(4) 0.038(4) 0.008(3) 0.018(3) 0.003(3)
C7 0.025(3) 0.032(4) 0.023(3) 0.001(3) 0.005(2) 0.002(3)
C10 0.039(3) 0.034(4) 0.037(4) 0.008(3) 0.008(3) 0.007(3)
C9 0.033(3) 0.037(4) 0.034(4) -0.001(3) 0.016(3) -0.001(2)
C8 0.039(3) 0.030(4) 0.038(4) 0.003(3) 0.006(3) 0.005(3)

loop_
_atom_type_symbol
_atom_type_description
_atom_type_scat_dispersion_real
_atom_type_scat_dispersion_imag
_atom_type_scat_source
C C 0.0033 0.0016 'International Tables Vol C Tables 4.2.6.8 and 6.1.1.4'
H H 0.0000 0.0000 'International Tables Vol C Tables 4.2.6.8 and 6.1.1.4'
N N 0.0061 0.0033 'International Tables Vol C Tables 4.2.6.8 and 6.1.1.4'
O O 0.0106 0.0060 'International Tables Vol C Tables 4.2.6.8 and 6.1.1.4'
Zn Zn 0.2839 1.4301 'International Tables Vol C Tables 4.2.6.8 and 6.1.1.4'

loop_
_geom_angle_atom_site_label_1
_geom_angle_atom_site_label_2
_geom_angle_atom_site_label_3
_geom_angle
_geom_angle_site_symmetry_1
_geom_angle_site_symmetry_3
O2 Zn1 N1 113.34(19) . 2_655
O2 Zn1 N6 107.40(16) . 4_544
N1 Zn1 N6 118.0(2) 2_655 4_544
O2 Zn1 N2 105.23(19) . .
N1 Zn1 N2 107.99(18) 2_655 .
N6 Zn1 N2 103.8(2) 4_544 .
N2 C5 N1 115.3(6) . .
N2 C5 H5A 122.3 . .
N1 C5 H5A 122.3 . .
C1 N1 C5 103.7(5) . .
C1 N1 Zn1 129.8(4) . 2_654
C5 N1 Zn1 126.1(4) . 2_654
C1 N4 C4 110.2(5) . .
N3 C4 N4 130.1(6) . .
N3 C4 H4B 115.0 . .
N4 C4 H4B 115.0 . .
C5 N2 C2 103.1(5) . .
C5 N2 Zn1 119.5(5) . .
C2 N2 Zn1 137.2(4) . .
N3 C3 C2 118.3(5) . .
N3 C3 N5 117.8(5) . .
C2 C3 N5 123.9(6) . .
C3 N3 C4 118.2(5) . .
N2 C2 C3 134.2(5) . .
N2 C2 C1 109.0(5) . .
C3 C2 C1 116.9(5) . .
N4 C1 N1 124.9(5) . .
N4 C1 C2 126.3(5) . .
N1 C1 C2 108.9(5) . .
C3 N5 H5B 120.0 . .
C3 N5 H5C 120.0 . .
H5B N5 H5C 120.0 . .
C6 O2 Zn1 112.6(4) . .
C9 N6 C10 118.0(5) . .
C9 N6 Zn1 122.9(4) . 4
C10 N6 Zn1 119.0(4) . 4
O2 C6 O1 125.1(6) . .
O2 C6 C7 113.3(5) . .
O1 C6 C7 121.6(5) . .
C7 C11 C10 120.2(5) . .
C7 C11 H11A 119.9 . .
C10 C11 H11A 119.9 . .
C8 C7 C11 117.7(5) . .
C8 C7 C6 119.3(5) . .
C11 C7 C6 123.0(5) . .
N6 C10 C11 122.3(6) . .
N6 C10 H10A 118.8 . .
C11 C10 H10A 118.8 . .
N6 C9 C8 122.9(5) . .
N6 C9 H9A 118.6 . .
C8 C9 H9A 118.6 . .
C7 C8 C9 118.7(6) . .
C7 C8 H8A 120.7 . .
C9 C8 H8A 120.7 . .
C15 N7 C12 114.1(7) . .
C15 N7 C16 122.3(7) . .
C12 N7 C16 123.6(8) . .
C12 C13 C14 105.0(7) . .
C12 C13 H13A 110.8 . .
C14 C13 H13A 110.8 . .
C12 C13 H13B 110.8 . .
C14 C13 H13B 110.8 . .
H13A C13 H13B 108.8 . .
C13 C14 C15 104.6(9) . .
C13 C14 H14A 110.8 . .
C15 C14 H14A 110.8 . .
C13 C14 H14B 110.8 . .
C15 C14 H14B 110.8 . .
H14A C14 H14B 108.9 . .
O3 C12 N7 125.5(8) . .
O3 C12 C13 123.7(8) . .
N7 C12 C13 110.6(8) . .
N7 C15 C14 105.6(7) . .
N7 C15 H15A 110.6 . .
C14 C15 H15A 110.6 . .
N7 C15 H15B 110.6 . .
C14 C15 H15B 110.6 . .
H15A C15 H15B 108.8 . .
N7 C16 H16A 109.5 . .
N7 C16 H16B 109.5 . .
H16A C16 H16B 109.5 . .
N7 C16 H16C 109.5 . .
H16A C16 H16C 109.5 . .
H16B C16 H16C 109.5 . .

loop_
_geom_bond_atom_site_label_1
_geom_bond_atom_site_label_2
_geom_bond_distance
_geom_bond_site_symmetry_2
Zn1 O2 1.956(4) .
Zn1 N1 1.962(4) 2_655
Zn1 N6 2.020(5) 4_544
Zn1 N2 2.018(5) .
C5 N2 1.334(9) .
C5 N1 1.351(10) .
C5 H5A 0.9300 .
N1 C1 1.368(6) .
N1 Zn1 1.962(4) 2_654
N4 C1 1.374(7) .
N4 C4 1.325(7) .
C4 N3 1.345(7) .
C4 H4B 0.9300 .
N2 C2 1.391(7) .
C3 N3 1.333(7) .
C3 C2 1.424(8) .
C3 N5 1.341(7) .
C2 C1 1.373(8) .
N5 H5B 0.8600 .
N5 H5C 0.8600 .
O2 C6 1.293(7) .
N6 C9 1.335(7) .
N6 C10 1.338(7) .
N6 Zn1 2.020(4) 4
O1 C6 1.210(7) .
C6 C7 1.513(8) .
C11 C7 1.360(8) .
C11 C10 1.374(8) .
C11 H11A 0.9300 .
C7 C8 1.408(8) .
C10 H10A 0.9300 .
C9 C8 1.372(8) .
C9 H9A 0.9300 .
C8 H8A 0.9300 .
N7 C15 1.407(10) .
N7 C12 1.313(9) .
N7 C16 1.427(10) .
O3 C12 1.246(9) .
C13 C12 1.472(12) .
C13 C14 1.517(14) .
C13 H13A 0.9700 .
C13 H13B 0.9700 .
C14 C15 1.529(10) .
C14 H14A 0.9700 .
C14 H14B 0.9700 .
C15 H15A 0.9700 .
C15 H15B 0.9700 .
C16 H16A 0.9600 .
C16 H16B 0.9600 .
C16 H16C 0.9600 .

loop_
_geom_hbond_atom_site_label_D
_geom_hbond_atom_site_label_H
_geom_hbond_atom_site_label_A
_geom_hbond_distance_DH
_geom_hbond_distance_HA
_geom_hbond_distance_DA
_geom_hbond_angle_DHA
_geom_hbond_site_symmetry_A
N5 H5B O1 0.86 2.37 3.223(7) 169.9 4_554
N5 H5C O2 0.86 2.19 3.021(7) 162.8 .
